data_7054931
loop_
_publ_author_name
'Calahorro, Antonio J.'
'Fern\'andez, Bel\'en'
'Garc\'ia-Gallar\'in, Celeste'
'Melguizo, Manuel'
'Fairen-Jimenez, David'
'Zaragoza, Guillermo'
'Salinas-Castillo, Alfonso'
'G\'omez-Ruiz, Santiago'
'Rodr\'iguez-Di\'eguez, Antonio'

_publ_section_title
;
 Towards a potential 4,4&#x2032;-(1,2,4,5-tetrazine-3,6-diyl) dibenzoic
 spacer to construct metal--organic frameworks
;
_journal_issue 8
_journal_name_full 'New J. Chem.'
_journal_page_first 6453
_journal_paper_doi 10.1039/C5NJ00524H
_journal_volume 39
_journal_year 2015
_chemical_formula_moiety 'C16  H9  N4  O4  K1'
_chemical_formula_sum 'C16 H9 K N4 O4'
_chemical_formula_weight 360.37
_space_group_IT_number 15
_symmetry_cell_setting monoclinic
_symmetry_Int_Tables_number 15
_symmetry_space_group_name_Hall '-I 2ya'
_symmetry_space_group_name_H-M 'I 1 2/a 1'
_atom_sites_solution_hydrogens mixed
_audit_conform_dict_location ftp://ftp.iucr.org/pub/cif_core.dic
_audit_conform_dict_name cif_core.dic
_audit_conform_dict_version 2.4.3
_audit_creation_date 2015-04-21T13:24:38-00:00
_audit_creation_method 'WinGX routine CIF_UPDATE'
_audit_update_record
;
2015-04-28 deposited with the CCDC.
2015-06-12 downloaded from the CCDC.
;
_cell_angle_alpha 90
_cell_angle_beta 94.680(5)
_cell_angle_gamma 90
_cell_formula_units_Z 4
_cell_length_a 5.9700(10)
_cell_length_b 6.7380(12)
_cell_length_c 34.500(6)
_cell_measurement_reflns_used 1788
_cell_measurement_temperature 100(2)
_cell_measurement_theta_max 55.29
_cell_measurement_theta_min 2.57
_cell_measurement_wavelength 1.54178
_cell_volume 1383.2(4)
_computing_cell_refinement 'APPEX2 (BRUKER AXS, 2005)'
_computing_data_collection 'APPEX2 (BRUKER AXS, 2005)'
_computing_data_reduction 'APPEX2 (BRUKER AXS, 2005)'
_computing_molecular_graphics 'Ortep for Windows (Farrugia, 2012)'
_computing_publication_material 'WinGX publication routines (Farrugia, 2012)'
_computing_structure_refinement 'SHELXL-2014/7 (Sheldrick, 2014)'
_computing_structure_solution 'SIR97 (Giacovazzo et al, 1997)'
_diffrn_ambient_temperature 100(2)
_diffrn_measured_fraction_theta_full 0.964
_diffrn_measured_fraction_theta_max 0.964
_diffrn_radiation_probe x-ray
_diffrn_radiation_type CuK\a
_diffrn_radiation_wavelength 1.54178
_diffrn_reflns_av_R_equivalents 0.0417
_diffrn_reflns_Laue_measured_fraction_full 0.964
_diffrn_reflns_Laue_measured_fraction_max 0.964
_diffrn_reflns_limit_h_max 6
_diffrn_reflns_limit_h_min -6
_diffrn_reflns_limit_k_max 5
_diffrn_reflns_limit_k_min -7
_diffrn_reflns_limit_l_max 36
_diffrn_reflns_limit_l_min -35
_diffrn_reflns_number 2558
_diffrn_reflns_point_group_measured_fraction_full 0.964
_diffrn_reflns_point_group_measured_fraction_max 0.964
_diffrn_reflns_theta_full 55.293
_diffrn_reflns_theta_max 55.293
_diffrn_reflns_theta_min 2.57
_exptl_absorpt_coefficient_mu 3.688
_exptl_absorpt_correction_T_max 0.751
_exptl_absorpt_correction_T_min 0.582
_exptl_absorpt_correction_type multi-scan
_exptl_absorpt_process_details 'BRUKER SADABS'
_exptl_crystal_colour Orange
_exptl_crystal_density_diffrn 1.731
_exptl_crystal_density_method 'not measured'
_exptl_crystal_description Plate
_exptl_crystal_F_000 736
_exptl_crystal_size_max 0.2
_exptl_crystal_size_mid 0.11
_exptl_crystal_size_min 0.03
_refine_diff_density_max 0.296
_refine_diff_density_min -0.253
_refine_diff_density_rms 0.09
_refine_ls_extinction_method none
_refine_ls_goodness_of_fit_ref 1.148
_refine_ls_hydrogen_treatment mixed
_refine_ls_matrix_type full
_refine_ls_number_constraints 0
_refine_ls_number_parameters 117
_refine_ls_number_reflns 854
_refine_ls_number_restraints 0
_refine_ls_restrained_S_all 1.148
_refine_ls_R_factor_all 0.0474
_refine_ls_R_factor_gt 0.0413
_refine_ls_shift/su_max 0
_refine_ls_shift/su_mean 0
_refine_ls_structure_factor_coef Fsqd
_refine_ls_weighting_details 'w=1/[\s^2^(Fo^2^)+(0.0339P)^2^+3.7908P] where P=(Fo^2^+2Fc^2^)/3'
_refine_ls_weighting_scheme calc
_refine_ls_wR_factor_gt 0.0972
_refine_ls_wR_factor_ref 0.1006
_reflns_number_gt 765
_reflns_number_total 854
_reflns_threshold_expression 'I > 2\s(I)'
_cod_data_source_file c5nj00524h2.cif
_cod_data_source_block shelx
_cod_depositor_comments 'Adding full bibliography for 7054930--7054931.cif.'
_cod_original_cell_volume 1383.1(4)
_cod_original_sg_symbol_H-M 'I 2/a'
_cod_database_code 7054931
_shelx_estimated_absorpt_t_min 0.526
_shelx_estimated_absorpt_t_max 0.897

loop_
_symmetry_equiv_pos_as_xyz
'x, y, z'
'-x+1/2, y, -z'
'x+1/2, y+1/2, z+1/2'
'-x+1, y+1/2, -z+1/2'
'-x, -y, -z'
'x-1/2, -y, z'
'-x+1/2, -y+1/2, -z+1/2'
'x, -y+1/2, z+1/2'

loop_
_atom_site_label
_atom_site_type_symbol
_atom_site_fract_x
_atom_site_fract_y
_atom_site_fract_z
_atom_site_U_iso_or_equiv
_atom_site_adp_type
_atom_site_occupancy
_atom_site_calc_flag
C1 C 0.2727(5) 0.2323(5) 0.55635(9) 0.0203(8) Uani 1 d
C2 C 0.3735(5) 0.2418(4) 0.59728(9) 0.0182(8) Uani 1 d
C3 C 0.5882(5) 0.3209(4) 0.60630(9) 0.0189(8) Uani 1 d
H3 H 0.6713 0.3716 0.5862 0.023 Uiso 1 calc
C4 C 0.6794(5) 0.3254(4) 0.64424(9) 0.0201(8) Uani 1 d
H4 H 0.8266 0.3768 0.65 0.024 Uiso 1 calc
C5 C 0.5586(5) 0.2556(4) 0.67444(9) 0.0187(8) Uani 1 d
C6 C 0.3420(5) 0.1816(5) 0.66536(9) 0.0199(8) Uani 1 d
H6 H 0.2556 0.137 0.6856 0.024 Uiso 1 calc
C7 C 0.2526(5) 0.1726(5) 0.62728(9) 0.0202(8) Uani 1 d
H7 H 0.1067 0.1186 0.6215 0.024 Uiso 1 calc
C8 C 0.6595(5) 0.2544(4) 0.71478(9) 0.0189(8) Uani 1 d
N1 N 0.8543(4) 0.3533(4) 0.72267(7) 0.0236(7) Uani 1 d
N2 N 0.5536(4) 0.1506(4) 0.74121(8) 0.0242(7) Uani 1 d
K1 K 0.75 0.21232(15) 0.5 0.0253(4) Uani 1 d
O2 O 0.1175(4) 0.1160(3) 0.54668(6) 0.0246(6) Uani 1 d
O1 O 0.3570(4) 0.3553(3) 0.53208(6) 0.0242(6) Uani 1 d
H1O H 0.284(14) 0.347(8) 0.5096(19) 0.029 Uiso 0.5 d

loop_
_atom_site_aniso_label
_atom_site_aniso_U_11
_atom_site_aniso_U_22
_atom_site_aniso_U_33
_atom_site_aniso_U_23
_atom_site_aniso_U_13
_atom_site_aniso_U_12
C1 0.0173(18) 0.0173(18) 0.027(2) -0.0004(16) 0.0036(15) 0.0035(15)
C2 0.0222(18) 0.0134(17) 0.0188(18) 0.0003(13) 0.0012(15) 0.0034(14)
C3 0.0205(18) 0.0160(18) 0.0209(19) 0.0006(14) 0.0055(15) 0.0012(15)
C4 0.0188(18) 0.0161(18) 0.025(2) -0.0014(14) 0.0025(15) 0.0001(14)
C5 0.0221(18) 0.0129(18) 0.0210(19) -0.0021(14) 0.0013(15) 0.0037(14)
C6 0.0229(18) 0.0152(18) 0.022(2) 0.0030(14) 0.0044(15) 0.0029(15)
C7 0.0194(18) 0.0161(18) 0.025(2) 0.0017(15) 0.0012(15) 0.0028(14)
C8 0.0192(18) 0.0152(18) 0.0226(18) -0.0017(14) 0.0033(15) 0.0035(14)
N1 0.0255(16) 0.0244(16) 0.0203(17) 0.0007(12) -0.0013(13) -0.0015(13)
N2 0.0250(16) 0.0270(16) 0.0205(17) 0.0021(13) 0.0015(13) -0.0006(13)
K1 0.0194(6) 0.0270(6) 0.0294(7) 0 0.0022(4) 0
O2 0.0236(12) 0.0244(13) 0.0254(13) 0.0012(10) -0.0007(10) -0.0039(12)
O1 0.0255(14) 0.0270(13) 0.0197(13) 0.0009(11) -0.0003(10) -0.0021(10)

loop_
_atom_type_symbol
_atom_type_description
_atom_type_scat_dispersion_real
_atom_type_scat_dispersion_imag
_atom_type_scat_source
C C 0.0181 0.0091 'International Tables Vol C Tables 4.2.6.8 and 6.1.1.4'
H H 0 0 'International Tables Vol C Tables 4.2.6.8 and 6.1.1.4'
N N 0.0311 0.018 'International Tables Vol C Tables 4.2.6.8 and 6.1.1.4'
O O 0.0492 0.0322 'International Tables Vol C Tables 4.2.6.8 and 6.1.1.4'
K K 0.3868 1.0657 'International Tables Vol C Tables 4.2.6.8 and 6.1.1.4'

loop_
_geom_angle_atom_site_label_1
_geom_angle_atom_site_label_2
_geom_angle_atom_site_label_3
_geom_angle
_geom_angle_site_symmetry_1
_geom_angle_site_symmetry_3
O2 C1 O1 123.2(3) . .
O2 C1 C2 121.2(3) . .
O1 C1 C2 115.6(3) . .
C7 C2 C3 118.9(3) . .
C7 C2 C1 119.8(3) . .
C3 C2 C1 121.2(3) . .
C4 C3 C2 120.3(3) . .
C4 C3 H3 119.9 . .
C2 C3 H3 119.9 . .
C3 C4 C5 120.9(3) . .
C3 C4 H4 119.5 . .
C5 C4 H4 119.5 . .
C4 C5 C6 118.5(3) . .
C4 C5 C8 120.8(3) . .
C6 C5 C8 120.7(3) . .
C7 C6 C5 120.6(3) . .
C7 C6 H6 119.7 . .
C5 C6 H6 119.7 . .
C6 C7 C2 120.7(3) . .
C6 C7 H7 119.6 . .
C2 C7 H7 119.6 . .
N2 C8 N1 124.4(3) . .
N2 C8 C5 117.7(3) . .
N1 C8 C5 117.9(3) . .
N2 N1 C8 117.8(2) 7_656 .
N1 N2 C8 117.8(3) 7_656 .
O2 K1 O2 152.12(10) 2_556 1_655
O2 K1 O1 69.91(6) 2_556 .
O2 K1 O1 120.45(6) 1_655 .
O2 K1 O1 120.45(6) 2_556 2_656
O2 K1 O1 69.91(6) 1_655 2_656
O1 K1 O1 140.38(10) . 2_656
O2 K1 O2 74.24(5) 2_556 5_656
O2 K1 O2 84.38(7) 1_655 5_656
O1 K1 O2 138.58(7) . 5_656
O1 K1 O2 76.70(6) 2_656 5_656
O2 K1 O2 84.38(7) 2_556 6_655
O2 K1 O2 74.24(5) 1_655 6_655
O1 K1 O2 76.70(6) . 6_655
O1 K1 O2 138.58(7) 2_656 6_655
O2 K1 O2 79.84(9) 5_656 6_655
O2 K1 O1 124.23(7) 2_556 6_665
O2 K1 O1 83.17(6) 1_655 6_665
O1 K1 O1 72.62(5) . 6_665
O1 K1 O1 71.01(7) 2_656 6_665
O2 K1 O1 147.67(6) 5_656 6_665
O2 K1 O1 124.60(6) 6_655 6_665
O2 K1 O1 83.17(6) 2_556 5_666
O2 K1 O1 124.23(7) 1_655 5_666
O1 K1 O1 71.00(7) . 5_666
O1 K1 O1 72.62(5) 2_656 5_666
O2 K1 O1 124.60(6) 5_656 5_666
O2 K1 O1 147.67(6) 6_655 5_666
O1 K1 O1 45.84(8) 6_665 5_666
O2 K1 K1 43.98(5) 2_556 5_656
O2 K1 K1 112.72(6) 1_655 5_656
O1 K1 K1 67.40(5) . 5_656
O1 K1 K1 148.56(5) 2_656 5_656
O2 K1 K1 72.55(5) 5_656 5_656
O2 K1 K1 40.40(4) 6_655 5_656
O1 K1 K1 139.69(4) 6_665 5_656
O1 K1 K1 120.80(4) 5_666 5_656
O2 K1 K1 112.72(6) 2_556 5_756
O2 K1 K1 43.98(5) 1_655 5_756
O1 K1 K1 148.57(5) . 5_756
O1 K1 K1 67.40(4) 2_656 5_756
O2 K1 K1 40.40(4) 5_656 5_756
O2 K1 K1 72.55(5) 6_655 5_756
O1 K1 K1 120.80(4) 6_665 5_756
O1 K1 K1 139.69(4) 5_666 5_756
K1 K1 K1 92.43(4) 5_656 5_756
O2 K1 K1 131.16(5) 2_556 5_766
O2 K1 K1 73.95(5) 1_655 5_766
O1 K1 K1 104.74(6) . 5_766
O1 K1 K1 37.69(4) 2_656 5_766
O2 K1 K1 114.37(4) 5_656 5_766
O2 K1 K1 143.39(4) 6_655 5_766
O1 K1 K1 33.32(4) 6_665 5_766
O1 K1 K1 51.40(4) 5_666 5_766
K1 K1 K1 171.38(3) 5_656 5_766
K1 K1 K1 96.192(14) 5_756 5_766
O2 K1 K1 73.95(5) 2_556 5_666
O2 K1 K1 131.16(5) 1_655 5_666
O1 K1 K1 37.68(4) . 5_666
O1 K1 K1 104.74(6) 2_656 5_666
O2 K1 K1 143.39(4) 5_656 5_666
O2 K1 K1 114.37(4) 6_655 5_666
O1 K1 K1 51.40(4) 6_665 5_666
O1 K1 K1 33.32(4) 5_666 5_666
K1 K1 K1 96.192(15) 5_656 5_666
K1 K1 K1 171.38(4) 5_756 5_666
K1 K1 K1 75.19(3) 5_766 5_666
O2 K1 H1O 54.3(11) 2_556 .
O2 K1 H1O 137.0(12) 1_655 .
O1 K1 H1O 16.8(12) . .
O1 K1 H1O 138.5(12) 2_656 .
O2 K1 H1O 126.8(11) 5_656 .
O2 K1 H1O 82.6(13) 6_655 .
O1 K1 H1O 81.0(11) 6_665 .
O1 K1 H1O 66.0(12) 5_666 .
K1 K1 H1O 61.9(12) 5_656 .
K1 K1 H1O 153.5(12) 5_756 .
K1 K1 H1O 109.5(12) 5_766 .
K1 K1 H1O 35.0(12) 5_666 .
C1 O2 K1 124.31(19) . 1_455
C1 O2 K1 113.75(19) . 5_656
K1 O2 K1 95.62(7) 1_455 5_656
C1 O1 K1 114.08(18) . .
C1 O1 K1 136.89(18) . 5_666
K1 O1 K1 109.00(7) . 5_666
C1 O1 H1O 110(5) . .
K1 O1 H1O 90(6) . .
K1 O1 H1O 71(4) 5_666 .

loop_
_geom_bond_atom_site_label_1
_geom_bond_atom_site_label_2
_geom_bond_distance
_geom_bond_site_symmetry_2
C1 O2 1.238(4) .
C1 O1 1.308(4) .
C1 C2 1.490(4) .
C2 C7 1.390(4) .
C2 C3 1.400(4) .
C3 C4 1.377(4) .
C3 H3 0.95 .
C4 C5 1.396(4) .
C4 H4 0.95 .
C5 C6 1.398(4) .
C5 C8 1.471(4) .
C6 C7 1.378(4) .
C6 H6 0.95 .
C7 H7 0.95 .
C8 N2 1.347(4) .
C8 N1 1.349(4) .
N1 N2 1.320(4) 7_656
N2 N1 1.320(4) 7_656
K1 O2 2.693(2) 2_556
K1 O2 2.693(2) 1_655
K1 O1 2.842(2) .
K1 O1 2.843(2) 2_656
K1 O2 2.885(2) 5_656
K1 O2 2.885(2) 6_655
K1 O1 3.163(2) 6_665
K1 O1 3.163(2) 5_666
K1 H1O 2.97(8) .
O2 K1 2.693(2) 1_455
O2 K1 2.885(2) 5_656
O1 K1 3.163(2) 5_666
O1 H1O 0.86(6) .

loop_
_geom_torsion_atom_site_label_1
_geom_torsion_atom_site_label_2
_geom_torsion_atom_site_label_3
_geom_torsion_atom_site_label_4
_geom_torsion
_geom_torsion_site_symmetry_4
O2 C1 C2 C7 -21.3(4) .
O1 C1 C2 C7 157.9(3) .
O2 C1 C2 C3 159.2(3) .
O1 C1 C2 C3 -21.5(4) .
C7 C2 C3 C4 1.5(4) .
C1 C2 C3 C4 -179.0(3) .
C2 C3 C4 C5 -1.4(4) .
C3 C4 C5 C6 -0.3(4) .
C3 C4 C5 C8 177.9(3) .
C4 C5 C6 C7 1.8(4) .
C8 C5 C6 C7 -176.4(3) .
C5 C6 C7 C2 -1.7(5) .
C3 C2 C7 C6 0.0(4) .
C1 C2 C7 C6 -179.4(3) .
C4 C5 C8 N2 -167.2(3) .
C6 C5 C8 N2 11.0(4) .
C4 C5 C8 N1 11.3(4) .
C6 C5 C8 N1 -170.5(3) .
N2 C8 N1 N2 -0.6(5) 7_656
C5 C8 N1 N2 -179.0(2) 7_656
N1 C8 N2 N1 0.6(5) 7_656
C5 C8 N2 N1 179.0(2) 7_656
O1 C1 O2 K1 -42.9(4) 1_455
C2 C1 O2 K1 136.3(2) 1_455
O1 C1 O2 K1 72.6(3) 5_656
C2 C1 O2 K1 -108.3(3) 5_656
O2 C1 O1 K1 -96.0(3) .
C2 C1 O1 K1 84.7(3) .
O2 C1 O1 K1 86.4(4) 5_666
C2 C1 O1 K1 -92.9(3) 5_666
